data_4313818
loop_
_publ_author_name
'Craig B. Pamplin'
'Steven J. Rettig'
'Brian O. Patrick'
'Brian R. James'

_publ_contact_author_address
;
Dept. of Chemistry
University of British Columbia
2036 Main Mall
Vancouver, BC, Canada
V6T 1Z1
;
_publ_contact_author_email ' brj@chem.ubc.ca '
_publ_contact_author_fax ' 604 822-2847 '
_publ_contact_author_name ' Prof. Brian R. James'
_publ_contact_author_phone ' 604 822-6645 '
_publ_section_title
;
 Solution Behavior and Structural Diversity of
 Bis(dialkylphosphino)methane Complexes of Palladium
;
_journal_name_full 'Inorganic Chemistry'
_journal_page_first 4117
_journal_page_last 4126
_journal_paper_doi 10.1021/ic030048o
_journal_volume 42
_journal_year 2003
_chemical_formula_sum 'C12 H30 Cl10 P4 Pd2'
_chemical_formula_weight 865.59
_space_group_IT_number 148
_symmetry_cell_setting trigonal
_symmetry_Int_Tables_number 148
_symmetry_space_group_name_Hall '-R 3'
_symmetry_space_group_name_H-M 'R -3 :H'
_audit_creation_date 1998-09-30
_audit_creation_method 'by teXsan v1.8'
_audit_update_record
;
?
;
_cell_angle_alpha 90
_cell_angle_beta 90
_cell_angle_gamma 120
_cell_formula_units_Z 9
_cell_length_a 21.3094(4)
_cell_length_b 21.3094(4)
_cell_length_c 17.6357(3)
_cell_measurement_reflns_used 15211
_cell_measurement_temperature 180.2
_cell_measurement_theta_max 30.5
_cell_measurement_theta_min 2.0
_cell_volume 6935.3(2)
_computing_cell_refinement 'd*TREK (MSC, 1996-1998)'
_computing_data_collection 'd*TREK (MSC, 1996-1998)'
_computing_data_reduction 'd*TREK (MSC, 1996-1998)'
_computing_publication_material 'teXsan (MSC, 1992-1997)'
_computing_structure_refinement 'teXsan (MSC, 1992-1997)'
_computing_structure_solution
;
SIR97 (Altomare, et. al. 1998)
;
_diffrn_ambient_temperature 180.2
_diffrn_detector_area_resol_mean 11.76
_diffrn_measurement_device_type 'Rigaku/ADSC CCD'
_diffrn_measurement_method 'area detector'
_diffrn_orient_matrix_UB_11 0.00000
_diffrn_orient_matrix_UB_12 0.00000
_diffrn_orient_matrix_UB_13 0.00000
_diffrn_orient_matrix_UB_21 0.00000
_diffrn_orient_matrix_UB_22 0.00000
_diffrn_orient_matrix_UB_23 0.00000
_diffrn_orient_matrix_UB_31 0.00000
_diffrn_orient_matrix_UB_32 0.00000
_diffrn_orient_matrix_UB_33 0.00000
_diffrn_radiation_detector CCD
_diffrn_radiation_monochromator graphite
_diffrn_radiation_source 'X-ray tube'
_diffrn_radiation_type 'Mo K\a'
_diffrn_radiation_wavelength 0.7107
_diffrn_reflns_av_R_equivalents 0.03283
_diffrn_reflns_av_sigmaI/netI 0.070
_diffrn_reflns_limit_h_max 25
_diffrn_reflns_limit_h_min -29
_diffrn_reflns_limit_k_max 25
_diffrn_reflns_limit_k_min -29
_diffrn_reflns_limit_l_max 25
_diffrn_reflns_limit_l_min -21
_diffrn_reflns_number 20402
_diffrn_reflns_reduction_process 'Lp corrections applied'
_diffrn_reflns_theta_max 30.52
_diffrn_reflns_theta_min 1.91
_diffrn_standards_decay_% 0.00
_diffrn_standards_interval_count 0
_diffrn_standards_number 0
_exptl_absorpt_coefficient_mu 2.244
_exptl_absorpt_correction_T_max 1.000
_exptl_absorpt_correction_T_min 0.830
_exptl_absorpt_correction_type multi-scan
_exptl_absorpt_process_details
;
d*TREK (MSC, 1996-1998)
;
_exptl_crystal_colour yellow
_exptl_crystal_density_diffrn 1.865
_exptl_crystal_density_meas ?
_exptl_crystal_description prism
_exptl_crystal_F_000 3816.00
_exptl_crystal_size_max 0.30
_exptl_crystal_size_mid 0.30
_exptl_crystal_size_min 0.25
_refine_diff_density_max 1.25
_refine_diff_density_min -1.29
_refine_ls_extinction_method none
_refine_ls_goodness_of_fit_all 1.467
_refine_ls_goodness_of_fit_ref 1.467
_refine_ls_hydrogen_treatment noref
_refine_ls_matrix_type full
_refine_ls_number_constraints 0
_refine_ls_number_parameters 127
_refine_ls_number_reflns 4407
_refine_ls_number_restraints 0
_refine_ls_R_factor_all 0.0542
_refine_ls_R_factor_gt 0.032
_refine_ls_shift/su_max 0.0010
_refine_ls_shift/su_mean 0.0007
_refine_ls_structure_factor_coef Fsqd
_refine_ls_weighting_details 'w = 1/[\s^2^(Fo^2^)]'
_refine_ls_weighting_scheme sigma
_refine_ls_wR_factor_all 0.0576
_refine_ls_wR_factor_ref 0.052
_reflns_number_gt 2904
_reflns_number_total 4407
_reflns_threshold_expression I>3.00\s(I)
_cod_data_source_file ic030048o_1.cif
_cod_data_source_block bj278/CP980930/#3a
_cod_depositor_comments
;
The following automatic conversions were performed:

'_exptl_crystal_density_meas' value 'not measured' was changed to '?'
- the value is perceived as not measured.

Automatic conversion script
Id: cif_fix_values 3008 2015-01-20 13:52:24Z robertas 
;
_cod_original_sg_symbol_H-M 'R -3 '
_cod_original_formula_sum 'C12 H30 Cl10 P4 Pd2 '
_cod_database_code 4313818

loop_
_symmetry_equiv_pos_as_xyz
'   +x,   +y,   +z'
2/3+x,1/3+y,1/3+z
1/3+x,2/3+y,2/3+z
'   -y,   +x-y,   +z'
2/3-y,1/3+x-y,1/3+z
1/3-y,2/3+x-y,2/3+z
'   -x+y,   -x,   +z'
2/3-x+y,1/3-x,1/3+z
1/3-x+y,2/3-x,2/3+z
'   -x,   -y,   -z'
2/3-x,1/3-y,1/3-z
1/3-x,2/3-y,2/3-z
'   +y,   -x+y,   -z'
2/3+y,1/3-x+y,1/3-z
1/3+y,2/3-x+y,2/3-z
'   +x-y,   +x,   -z'
2/3+x-y,1/3+x,1/3-z
1/3+x-y,2/3+x,2/3-z

loop_
_atom_site_label
_atom_site_fract_x
_atom_site_fract_y
_atom_site_fract_z
_atom_site_U_iso_or_equiv
_atom_site_occupancy
_atom_site_refinement_flags
_atom_site_adp_type
_atom_site_calc_flag
_atom_site_calc_attached_atom
Pd(1) 0.128260(14) 0.251722(14) 0.291775(13) 0.01486(6) 1.000 . Uani d ?
Cl(1) 0.02541(5) 0.19002(5) 0.36425(5) 0.0270(2) 1.000 . Uani d ?
Cl(2) 0.22664(5) 0.30265(5) 0.21125(5) 0.0254(2) 1.000 . Uani d ?
Cl(3) -0.12954(7) 0.11583(8) 0.09127(8) 0.0722(5) 1.000 . Uani d ?
Cl(4) -0.06395(8) 0.07181(8) 0.20578(7) 0.0715(5) 1.000 . Uani d ?
Cl(5) -0.11937(10) -0.01213(8) 0.06925(8) 0.0971(6) 1.000 . Uani d ?
P(1) 0.07423(5) 0.29844(5) 0.21417(5) 0.0191(2) 1.000 . Uani d ?
P(2) 0.14826(5) 0.45320(5) 0.28981(5) 0.0204(2) 1.000 . Uani d ?
C(1) 0.1268(2) 0.3970(2) 0.2051(2) 0.0204(9) 1.000 . Uani d ?
C(2) 0.0659(2) 0.2710(2) 0.1157(2) 0.0351(11) 1.000 . Uani d ?
C(3) -0.0164(2) 0.2767(2) 0.2400(2) 0.0351(12) 1.000 . Uani d ?
C(4) 0.2007(2) 0.5439(2) 0.2510(2) 0.0349(12) 1.000 . Uani d ?
C(5) 0.0653(2) 0.4499(2) 0.3193(2) 0.0381(13) 1.000 . Uani d ?
C(6) -0.1310(3) 0.0407(3) 0.1367(3) 0.0591(14) 1.000 . Uani d ?
H(1) 0.1730 0.4087 0.1814 0.024 1.000 . Uiso c ?
H(2) 0.0996 0.4111 0.1711 0.024 1.000 . Uiso c ?
H(3) 0.0377 0.2180 0.1124 0.042 1.000 . Uiso c ?
H(4) 0.0414 0.2919 0.0872 0.042 1.000 . Uiso c ?
H(5) 0.1143 0.2882 0.0944 0.042 1.000 . Uiso c ?
H(6) -0.0169 0.2898 0.2932 0.042 1.000 . Uiso c ?
H(7) -0.0318 0.3038 0.2076 0.042 1.000 . Uiso c ?
H(8) -0.0495 0.2246 0.2333 0.042 1.000 . Uiso c ?
H(9) 0.2440 0.5491 0.2258 0.042 1.000 . Uiso c ?
H(10) 0.1711 0.5522 0.2141 0.042 1.000 . Uiso c ?
H(11) 0.2151 0.5795 0.2921 0.042 1.000 . Uiso c ?
H(12) 0.0764 0.4874 0.3575 0.046 1.000 . Uiso c ?
H(13) 0.0424 0.4584 0.2753 0.046 1.000 . Uiso c ?
H(14) 0.0323 0.4022 0.3409 0.046 1.000 . Uiso c ?
H(15) -0.1782 0.0114 0.1612 0.071 1.000 . Uiso c ?

loop_
_atom_site_aniso_label
_atom_site_aniso_U_11
_atom_site_aniso_U_22
_atom_site_aniso_U_33
_atom_site_aniso_U_12
_atom_site_aniso_U_13
_atom_site_aniso_U_23
Pd(1) 0.01560(14) 0.01572(13) 0.01444(10) 0.00871(12) 0.00201(10) 0.00263(10)
Cl(1) 0.0217(5) 0.0285(5) 0.0273(4) 0.0098(4) 0.0105(4) 0.0099(4)
Cl(2) 0.0206(5) 0.0271(5) 0.0272(4) 0.0110(4) 0.0106(4) 0.0056(4)
Cl(3) 0.0403(8) 0.0833(11) 0.0901(10) 0.0286(8) -0.0119(7) -0.0096(8)
Cl(4) 0.0676(10) 0.0728(10) 0.0565(8) 0.0219(8) -0.0077(7) 0.0042(7)
Cl(5) 0.144(2) 0.0463(9) 0.0630(9) 0.0188(10) 0.0308(10) -0.0116(7)
P(1) 0.0173(5) 0.0211(5) 0.0197(4) 0.0101(4) -0.0008(4) 0.0051(4)
P(2) 0.0269(5) 0.0235(5) 0.0189(4) 0.0186(5) 0.0004(4) 0.0026(4)
C(1) 0.026(2) 0.022(2) 0.0161(15) 0.014(2) 0.0014(14) 0.0062(14)
C(2) 0.044(3) 0.030(2) 0.026(2) 0.014(2) -0.014(2) -0.003(2)
C(3) 0.020(2) 0.036(2) 0.055(3) 0.018(2) 0.008(2) 0.019(2)
C(4) 0.055(3) 0.026(2) 0.033(2) 0.027(2) -0.001(2) 0.002(2)
C(5) 0.037(3) 0.060(3) 0.035(2) 0.037(2) -0.005(2) -0.006(2)
C(6) 0.040(3) 0.056(3) 0.041(3) -0.006(3) 0.014(2) -0.008(2)

loop_
_atom_type_symbol
_atom_type_oxidation_number
_atom_type_number_in_cell
_atom_type_scat_dispersion_real
_atom_type_scat_dispersion_imag
_atom_type_scat_source
C 0 108 0.002 0.002
;International Tables for Crystallography
(1992, Vol. C, Tables 4.2.6.8 and 6.1.1.1)
;
H 0 270 0.000 0.000
;International Tables for Crystallography
(1992, Vol. C, Table 6.1.1.2)
;
Cl 0 90 0.132 0.159
;International Tables for Crystallography
(1992, Vol. C, Tables 4.2.6.8 and 6.1.1.1)
;
P 0 36 0.090 0.095
;International Tables for Crystallography
(1992, Vol. C, Tables 4.2.6.8 and 6.1.1.1)
;
Pd 0 18 -1.177 1.007
;International Tables for Crystallography
(1992, Vol. C, Tables 4.2.6.8 and 6.1.1.1)
;

loop_
_geom_angle_atom_site_label_1
_geom_angle_atom_site_label_2
_geom_angle_atom_site_label_3
_geom_angle
_geom_angle_site_symmetry_1
_geom_angle_site_symmetry_2
_geom_angle_site_symmetry_3
_geom_angle_publ_flag
Cl(1) Pd(1) Cl(2) 173.90(4) . . . yes
Cl(1) Pd(1) P(1) 92.17(3) . . . yes
Cl(1) Pd(1) P(2) 87.43(3) . . 16 yes
Cl(2) Pd(1) P(1) 87.94(3) . . . yes
Cl(2) Pd(1) P(2) 93.01(3) . . 16 yes
P(1) Pd(1) P(2) 174.88(4) . . 16 yes
Pd(1) P(1) C(1) 113.34(11) . . . yes
Pd(1) P(1) C(2) 114.67(13) . . . yes
Pd(1) P(1) C(3) 116.06(12) . . . yes
C(1) P(1) C(2) 101.1(2) . . . yes
C(1) P(1) C(3) 106.2(2) . . . yes
C(2) P(1) C(3) 103.9(2) . . . yes
Pd(1) P(2) C(1) 107.64(11) 16 . . yes
Pd(1) P(2) C(4) 117.88(13) 16 . . yes
Pd(1) P(2) C(5) 118.19(13) 16 . . yes
C(1) P(2) C(4) 102.1(2) . . . yes
C(1) P(2) C(5) 106.9(2) . . . yes
C(4) P(2) C(5) 102.6(2) . . . yes
P(1) C(1) P(2) 119.4(2) . . . yes
P(1) C(1) H(1) 106.9 . . . no
P(1) C(1) H(2) 106.9 . . . no
P(2) C(1) H(1) 106.9 . . . no
P(2) C(1) H(2) 106.9 . . . no
H(1) C(1) H(2) 109.5 . . . no
P(1) C(2) H(3) 109.5 . . . no
P(1) C(2) H(4) 109.5 . . . no
P(1) C(2) H(5) 109.5 . . . no
H(3) C(2) H(4) 109.5 . . . no
H(3) C(2) H(5) 109.5 . . . no
H(4) C(2) H(5) 109.5 . . . no
P(1) C(3) H(6) 109.4 . . . no
P(1) C(3) H(7) 109.4 . . . no
P(1) C(3) H(8) 109.5 . . . no
H(6) C(3) H(7) 109.5 . . . no
H(6) C(3) H(8) 109.5 . . . no
H(7) C(3) H(8) 109.5 . . . no
P(2) C(4) H(9) 109.5 . . . no
P(2) C(4) H(10) 109.5 . . . no
P(2) C(4) H(11) 109.5 . . . no
H(9) C(4) H(10) 109.5 . . . no
H(9) C(4) H(11) 109.5 . . . no
H(10) C(4) H(11) 109.5 . . . no
P(2) C(5) H(12) 109.5 . . . no
P(2) C(5) H(13) 109.5 . . . no
P(2) C(5) H(14) 109.5 . . . no
H(12) C(5) H(13) 109.5 . . . no
H(12) C(5) H(14) 109.5 . . . no
H(13) C(5) H(14) 109.4 . . . no
Cl(3) C(6) Cl(4) 109.4(3) . . . yes
Cl(3) C(6) Cl(5) 109.3(3) . . . yes
Cl(3) C(6) H(15) 108.8 . . . no
Cl(4) C(6) Cl(5) 111.7(3) . . . yes
Cl(4) C(6) H(15) 108.8 . . . no
Cl(5) C(6) H(15) 108.8 . . . no

loop_
_geom_bond_atom_site_label_1
_geom_bond_atom_site_label_2
_geom_bond_distance
_geom_bond_site_symmetry_1
_geom_bond_site_symmetry_2
_geom_bond_publ_flag
Pd(1) Cl(1) 2.2988(9) . . yes
Pd(1) Cl(2) 2.3053(9) . . yes
Pd(1) P(1) 2.3098(9) . . yes
Pd(1) P(2) 2.3171(9) . 16 yes
Cl(3) C(6) 1.776(5) . . yes
Cl(4) C(6) 1.737(5) . . yes
Cl(5) C(6) 1.740(5) . . yes
P(1) C(1) 1.827(3) . . yes
P(1) C(2) 1.812(4) . . yes
P(1) C(3) 1.804(4) . . yes
P(2) C(1) 1.824(3) . . yes
P(2) C(4) 1.816(4) . . yes
P(2) C(5) 1.810(4) . . yes
C(1) H(1) 0.98 . . no
C(1) H(2) 0.98 . . no
C(2) H(3) 0.98 . . no
C(2) H(4) 0.98 . . no
C(2) H(5) 0.98 . . no
C(3) H(6) 0.98 . . no
C(3) H(7) 0.98 . . no
C(3) H(8) 0.98 . . no
C(4) H(9) 0.98 . . no
C(4) H(10) 0.98 . . no
C(4) H(11) 0.98 . . no
C(5) H(12) 0.98 . . no
C(5) H(13) 0.98 . . no
C(5) H(14) 0.98 . . no
C(6) H(15) 0.98 . . no

loop_
_geom_contact_atom_site_label_1
_geom_contact_atom_site_label_2
_geom_contact_distance
_geom_contact_site_symmetry_1
_geom_contact_site_symmetry_2
_geom_contact_publ_flag
Cl(1) Cl(4) 3.603(2) . . no
Cl(1) C(4) 3.660(4) . 17_445 no
Cl(1) C(1) 3.713(3) . 9_455 no
Cl(2) C(6) 3.492(4) . 3 no
Cl(2) C(3) 3.644(4) . 12 no
Cl(2) C(1) 3.789(3) . 12 no
Cl(2) C(5) 3.906(4) . 12 no
Cl(3) C(3) 3.537(4) . 10_455 no
Cl(3) C(2) 3.834(4) . . no
Cl(3) Cl(5) 3.843(2) . 5 no
Cl(3) C(5) 3.886(4) . 14_554 no
Cl(3) C(2) 3.916(4) . 6 no
Cl(4) C(4) 3.919(4) . 17_445 no
Cl(5) Cl(5) 3.442(2) . 5 no
Cl(5) Cl(5) 3.442(2) . 6 no
Cl(5) C(2) 3.837(4) . 2 no

loop_
_geom_torsion_atom_site_label_1
_geom_torsion_atom_site_label_2
_geom_torsion_atom_site_label_3
_geom_torsion_atom_site_label_4
_geom_torsion_site_symmetry_1
_geom_torsion_site_symmetry_2
_geom_torsion_site_symmetry_3
_geom_torsion_site_symmetry_4
_geom_torsion
_geom_torsion_publ_flag
Pd(1) P(1) C(1) P(2) . . . . -58.9(2) no
Pd(1) P(2) C(1) P(1) . 16 16 16 -54.5(2) no
Cl(1) Pd(1) P(1) C(1) . . . . 127.00(12) no
Cl(1) Pd(1) P(1) C(2) . . . . -117.62(15) no
Cl(1) Pd(1) P(1) C(3) . . . . 3.62(15) no
Cl(1) Pd(1) P(2) C(1) . . 16 16 -77.16(12) no
Cl(1) Pd(1) P(2) C(4) . . 16 16 37.48(14) no
Cl(1) Pd(1) P(2) C(5) . . 16 16 161.8(2) no
Cl(2) Pd(1) P(1) C(1) . . . . -59.10(12) no
Cl(2) Pd(1) P(1) C(2) . . . . 56.27(15) no
Cl(2) Pd(1) P(1) C(3) . . . . 177.52(15) no
Cl(2) Pd(1) P(2) C(1) . . 16 16 108.93(12) no
Cl(2) Pd(1) P(2) C(4) . . 16 16 -136.42(14) no
Cl(2) Pd(1) P(2) C(5) . . 16 16 -12.1(2) no
P(1) Pd(1) P(2) C(1) . . 16 16 8.4(4) no
P(1) Pd(1) P(2) C(4) . . 16 16 123.1(4) no
P(1) Pd(1) P(2) C(5) . . 16 16 -112.6(4) no
P(1) C(1) P(2) C(4) . . . . 179.2(2) no
P(1) C(1) P(2) C(5) . . . . -73.4(2) no
P(2) Pd(1) P(1) C(1) . 16 16 16 -41.6(4) no
P(2) Pd(1) P(1) C(2) . 16 16 16 -157.0(4) no
P(2) Pd(1) P(1) C(3) . 16 16 16 81.8(4) no
P(2) C(1) P(1) C(2) . . . . 177.8(2) no
P(2) C(1) P(1) C(3) . . . . 69.7(2) no
